data_7235851
loop_
_publ_author_name
'Connell, Arthur'
'Holliman, Peter J.'
'Jones, Eurig W.'
'Furnell, Leo'
'Kershaw, Christopher'
'Davies, Matthew L.'
'Gwenin, Christopher D.'
'Pitak, Mateusz B.'
'Coles, Simon J.'
'Cooke, Graeme'

_publ_section_title
;
 Multiple linker half-squarylium dyes for dye-sensitized solar cells; are
 two linkers better than one?
;
_journal_issue 6
_journal_name_full 'Journal of Materials Chemistry A'
_journal_page_first 2883
_journal_paper_doi 10.1039/C4TA06896C
_journal_volume 3
_journal_year 2015
_chemical_formula_moiety 'C30 H41 N O5'
_chemical_formula_sum 'C30 H41 N O5'
_chemical_formula_weight 495.64
_space_group_crystal_system triclinic
_space_group_IT_number 2
_space_group_name_Hall '-P 1'
_space_group_name_H-M_alt 'P -1'
_atom_sites_solution_hydrogens geom
_audit_creation_method SHELXL-2013
_audit_update_record
;
2014-10-22 deposited with the CCDC.
2014-12-19 downloaded from the CCDC.
;
_cell_angle_alpha 75.4470(10)
_cell_angle_beta 81.260(11)
_cell_angle_gamma 74.709(9)
_cell_formula_units_Z 4
_cell_length_a 9.8804(17)
_cell_length_b 16.659(3)
_cell_length_c 18.091(3)
_cell_measurement_reflns_used 4858
_cell_measurement_temperature 100(2)
_cell_measurement_theta_max 27.5
_cell_measurement_theta_min 2.3
_cell_volume 2768.4(8)
_computing_cell_refinement 'CrystalClear-SM Expert 2.1 b29 (Rigaku, 2013)'
_computing_data_collection 'CrystalClear-SM Expert 3.1 b27 (Rigaku, 2012)'
_computing_data_reduction 'CrystalClear-SM Expert 2.1 b29 (Rigaku, 2013)'
_computing_publication_material 'WinGX, ver.2013.3 (L.J. Farrugia, J.App.Cryst.(2012),45,849-854)'
_computing_structure_refinement 'SHELXL-2013 (Sheldrick, 2013)'
_computing_structure_solution 'SUPERFLIP (Palatinus, L. & Chapuis, G. (2007). J. Appl. Cryst. 40, 786-790)'
_diffrn_ambient_temperature 100(2)
_diffrn_detector CCD
_diffrn_detector_area_resol_mean 28.5714
_diffrn_measured_fraction_theta_full 0.999
_diffrn_measured_fraction_theta_max 0.993
_diffrn_measurement_device
;
AFC12 (Right): Kappa 3 circle
;
_diffrn_measurement_device_type
;
Rigaku Saturn724+ (2x2 bin mode)
;
_diffrn_measurement_method 'profile data from \w-scans'
_diffrn_measurement_specimen_support Mitegen
_diffrn_radiation_monochromator Confocal
_diffrn_radiation_type 'Mo K\a'
_diffrn_radiation_wavelength 0.71075
_diffrn_reflns_av_R_equivalents 0.1004
_diffrn_reflns_av_unetI/netI 0.0931
_diffrn_reflns_Laue_measured_fraction_full 0.999
_diffrn_reflns_Laue_measured_fraction_max 0.993
_diffrn_reflns_limit_h_max 12
_diffrn_reflns_limit_h_min -12
_diffrn_reflns_limit_k_max 21
_diffrn_reflns_limit_k_min -21
_diffrn_reflns_limit_l_max 23
_diffrn_reflns_limit_l_min -23
_diffrn_reflns_number 37607
_diffrn_reflns_point_group_measured_fraction_full 0.999
_diffrn_reflns_point_group_measured_fraction_max 0.993
_diffrn_reflns_theta_full 25.242
_diffrn_reflns_theta_max 27.528
_diffrn_reflns_theta_min 2.146
_diffrn_source 'Rotating Anode'
_diffrn_source_current 55.0
_diffrn_source_power 2.5
_diffrn_source_voltage 45.0
_exptl_absorpt_coefficient_mu 0.080
_exptl_absorpt_correction_T_max 1.000
_exptl_absorpt_correction_T_min 0.263
_exptl_absorpt_correction_type multi-scan
_exptl_absorpt_process_details 'CrystalClear-SM Expert 2.1 b29 (Rigaku, 2013)'
_exptl_crystal_colour yellow
_exptl_crystal_density_diffrn 1.189
_exptl_crystal_description fragment
_exptl_crystal_F_000 1072
_exptl_crystal_size_max 0.170
_exptl_crystal_size_mid 0.100
_exptl_crystal_size_min 0.030
_refine_diff_density_max 0.446
_refine_diff_density_min -0.416
_refine_diff_density_rms 0.071
_refine_ls_extinction_method none
_refine_ls_goodness_of_fit_ref 0.886
_refine_ls_hydrogen_treatment constr
_refine_ls_matrix_type full
_refine_ls_number_parameters 679
_refine_ls_number_reflns 12648
_refine_ls_number_restraints 54
_refine_ls_restrained_S_all 0.886
_refine_ls_R_factor_all 0.1022
_refine_ls_R_factor_gt 0.0646
_refine_ls_shift/su_max 0.001
_refine_ls_shift/su_mean 0.000
_refine_ls_structure_factor_coef Fsqd
_refine_ls_weighting_details 'w=1/[\s^2^(Fo^2^)+(0.0760P)^2^] where P=(Fo^2^+2Fc^2^)/3'
_refine_ls_weighting_scheme calc
_refine_ls_wR_factor_gt 0.1548
_refine_ls_wR_factor_ref 0.1746
_reflns_Friedel_coverage 0.000
_reflns_number_gt 7291
_reflns_number_total 12648
_reflns_threshold_expression 'I > 2\s(I)'
_cod_data_source_file c4ta06896c2.cif
_cod_data_source_block 7
_cod_database_code 7235851
_shelx_space_group_comment
;
The symmetry employed for this shelxl refinement is uniquely defined
by the following loop, which should always be used as a source of
symmetry information in preference to the above space-group names.
They are only intended as comments.
;
_shelx_estimated_absorpt_t_min 0.987
_shelx_estimated_absorpt_t_max 0.998
_shelxl_version_number 2013-3

loop_
_space_group_symop_operation_xyz
'x, y, z'
'-x, -y, -z'

loop_
_atom_site_label
_atom_site_type_symbol
_atom_site_fract_x
_atom_site_fract_y
_atom_site_fract_z
_atom_site_U_iso_or_equiv
_atom_site_adp_type
_atom_site_occupancy
_atom_site_site_symmetry_order
_atom_site_calc_flag
_atom_site_refinement_flags_posn
_atom_site_refinement_flags_adp
_atom_site_refinement_flags_occupancy
_atom_site_disorder_assembly
_atom_site_disorder_group
C1 C 0.63372(19) 0.63140(12) 0.45546(11) 0.0209(4) Uani 1 1 d . . . . .
C1A C 0.70357(19) 0.47025(12) 0.48032(11) 0.0208(4) Uani 1 1 d . . . . .
H1AA H 0.6462 0.4290 0.4825 0.025 Uiso 1 1 calc R U . . .
H1AB H 0.7091 0.4738 0.5335 0.025 Uiso 1 1 calc R U . . .
C1S C 0.48654(19) 0.50030(12) 0.27969(11) 0.0208(4) Uani 1 1 d . . . . .
C2 C 0.6868(2) 0.64392(12) 0.51761(12) 0.0240(4) Uani 1 1 d . . . . .
H2 H 0.7356 0.5973 0.5535 0.029 Uiso 1 1 calc R U . . .
C2A C 0.85173(19) 0.43798(12) 0.44412(12) 0.0244(4) Uani 1 1 d . . . . .
H2AA H 0.9128 0.4746 0.4488 0.029 Uiso 1 1 calc R U . . .
H2AB H 0.8478 0.4424 0.3888 0.029 Uiso 1 1 calc R U . . .
C2S C 0.40227(19) 0.55475(13) 0.21447(11) 0.0219(4) Uani 1 1 d . . . . .
C3 C 0.6652(2) 0.72789(13) 0.52488(12) 0.0248(4) Uani 1 1 d . . . . .
H3 H 0.7003 0.7387 0.5666 0.030 Uiso 1 1 calc R U . . .
C3A C 0.9165(2) 0.34498(13) 0.48228(12) 0.0264(5) Uani 1 1 d . . . . .
H3AA H 1.0183 0.3313 0.4650 0.032 Uiso 1 1 calc R U . . .
H3AB H 0.9074 0.3393 0.5385 0.032 Uiso 1 1 calc R U . . .
C3S C 0.39682(19) 0.47424(13) 0.19128(12) 0.0231(4) Uani 1 1 d . . . . .
C4 C 0.5924(2) 0.79693(12) 0.47187(12) 0.0234(4) Uani 1 1 d . . . . .
C4A C 0.8490(2) 0.27998(12) 0.46472(12) 0.0260(5) Uani 1 1 d . . . . .
H4AA H 0.8559 0.2864 0.4085 0.031 Uiso 1 1 calc R U . . .
H4AB H 0.7478 0.2923 0.4834 0.031 Uiso 1 1 calc R U . . .
C4S C 0.47954(19) 0.42730(13) 0.25673(12) 0.0241(4) Uani 1 1 d . . . . .
C5 C 0.54301(19) 0.78169(12) 0.40897(11) 0.0231(4) Uani 1 1 d . . . . .
H5 H 0.4951 0.8280 0.3724 0.028 Uiso 1 1 calc R U . . .
C5A C 0.9180(2) 0.18771(13) 0.50162(13) 0.0317(5) Uani 1 1 d . . . . .
H5AA H 0.9145 0.1821 0.5576 0.038 Uiso 1 1 calc R U . . .
H5AB H 1.0185 0.1750 0.4815 0.038 Uiso 1 1 calc R U . . .
C6 C 0.56448(19) 0.69925(12) 0.40058(11) 0.0205(4) Uani 1 1 d . . . . .
C6A C 0.8490(2) 0.12143(14) 0.48733(13) 0.0332(5) Uani 1 1 d . . . . .
H6AA H 0.8968 0.0641 0.5151 0.040 Uiso 1 1 calc R U . . .
H6AB H 0.7494 0.1330 0.5090 0.040 Uiso 1 1 calc R U . . .
C7 C 0.51743(19) 0.66454(12) 0.34126(11) 0.0204(4) Uani 1 1 d . . . . .
C7A C 0.8536(2) 0.12032(14) 0.40264(13) 0.0334(5) Uani 1 1 d . . . . .
H7AA H 0.7969 0.1756 0.3761 0.040 Uiso 1 1 calc R U . . .
H7AB H 0.9521 0.1153 0.3796 0.040 Uiso 1 1 calc R U . . .
C8 C 0.56654(19) 0.56776(12) 0.37200(11) 0.0199(4) Uani 1 1 d . . . . .
C8A C 0.7993(2) 0.04849(14) 0.38788(13) 0.0341(5) Uani 1 1 d . . . . .
H8AA H 0.8555 -0.0069 0.4146 0.041 Uiso 1 1 calc R U . . .
H8AB H 0.7003 0.0537 0.4103 0.041 Uiso 1 1 calc R U . . .
C9 C 0.35565(19) 0.69487(12) 0.33963(12) 0.0240(4) Uani 1 1 d . . . . .
H9A H 0.3101 0.6786 0.3913 0.036 Uiso 1 1 calc R U . . .
H9B H 0.3248 0.6682 0.3047 0.036 Uiso 1 1 calc R U . . .
H9C H 0.3295 0.7571 0.3218 0.036 Uiso 1 1 calc R U . . .
C9A C 0.8060(2) 0.04832(14) 0.30303(13) 0.0340(5) Uani 1 1 d . . . . .
H9AA H 0.7510 0.1041 0.2763 0.041 Uiso 1 1 calc R U . . .
H9AB H 0.9052 0.0425 0.2809 0.041 Uiso 1 1 calc R U . . .
C10 C 0.5938(2) 0.68984(13) 0.26139(11) 0.0256(4) Uani 1 1 d . . . . .
H10A H 0.5752 0.7522 0.2454 0.038 Uiso 1 1 calc R U . . .
H10B H 0.5595 0.6675 0.2245 0.038 Uiso 1 1 calc R U . . .
H10C H 0.6954 0.6660 0.2634 0.038 Uiso 1 1 calc R U . . .
C10A C 0.7510(3) -0.02154(15) 0.28745(14) 0.0404(6) Uani 1 1 d . . . . .
H10D H 0.6477 -0.0093 0.3004 0.048 Uiso 1 1 calc R U . . .
H10E H 0.7926 -0.0761 0.3219 0.048 Uiso 1 1 calc R U . . .
C11 C 0.55440(19) 0.50161(12) 0.34343(11) 0.0216(4) Uani 1 1 d . . . . .
H11 H 0.5991 0.4468 0.3709 0.026 Uiso 1 1 calc R U . . .
C11A C 0.7824(3) -0.03257(16) 0.20444(14) 0.0433(6) Uani 1 1 d . . . . .
H11A H 0.8857 -0.0465 0.1916 0.052 Uiso 1 1 calc R U . . .
H11B H 0.7465 -0.0812 0.2001 0.052 Uiso 1 1 calc R U . . .
C11B C 0.19995(18) 0.47462(12) 0.97662(11) 0.0192(4) Uani 1 1 d . . . . .
H11C H 0.1529 0.4293 0.9757 0.023 Uiso 1 1 calc R U . . .
H11D H 0.2000 0.4767 1.0308 0.023 Uiso 1 1 calc R U . . .
C12 C 0.5592(2) 0.88485(13) 0.48326(12) 0.0263(5) Uani 1 1 d . . . . .
C12A C 0.7161(3) 0.04690(16) 0.14689(14) 0.0428(6) Uani 1 1 d . . . . .
H12A H 0.7333 0.0351 0.0954 0.064 Uiso 1 1 calc R U . . .
H12B H 0.7581 0.0939 0.1473 0.064 Uiso 1 1 calc R U . . .
H12C H 0.6144 0.0628 0.1609 0.064 Uiso 1 1 calc R U . . .
C12B C 0.35169(19) 0.45288(12) 0.94100(12) 0.0234(4) Uani 1 1 d . . . . .
H12D H 0.3996 0.4971 0.9439 0.028 Uiso 1 1 calc R U . . .
H12E H 0.3513 0.4535 0.8862 0.028 Uiso 1 1 calc R U . . .
C13B C 0.4343(2) 0.36524(13) 0.98141(12) 0.0259(5) Uani 1 1 d . . . . .
H13A H 0.5356 0.3594 0.9637 0.031 Uiso 1 1 calc R U . . .
H13B H 0.4236 0.3622 1.0373 0.031 Uiso 1 1 calc R U . . .
C14B C 0.3874(2) 0.29060(13) 0.96719(12) 0.0279(5) Uani 1 1 d . . . . .
H14A H 0.4058 0.2904 0.9119 0.033 Uiso 1 1 calc R U . . .
H14B H 0.2846 0.2986 0.9810 0.033 Uiso 1 1 calc R U . . .
C15B C 0.4630(2) 0.20465(13) 1.01321(12) 0.0316(5) Uani 1 1 d . . . . .
H15A H 0.4491 0.2063 1.0682 0.038 Uiso 1 1 calc R U . . .
H15B H 0.5653 0.1957 0.9973 0.038 Uiso 1 1 calc R U . . .
C16B C 0.4127(2) 0.12887(14) 1.00348(13) 0.0355(5) Uani 1 1 d . . . . .
H16A H 0.4630 0.0765 1.0374 0.043 Uiso 1 1 calc R U . . .
H16B H 0.3110 0.1373 1.0210 0.043 Uiso 1 1 calc R U . . .
C17B C 0.4342(2) 0.11477(14) 0.92208(13) 0.0336(5) Uani 1 1 d . . . . .
H17A H 0.3771 0.1650 0.8889 0.040 Uiso 1 1 calc R U . . .
H17B H 0.3983 0.0646 0.9222 0.040 Uiso 1 1 calc R U . . .
C18B C 0.5880(2) 0.10052(14) 0.88713(13) 0.0353(5) Uani 1 1 d . . . . .
H18A H 0.6173 0.1551 0.8756 0.042 Uiso 1 1 calc R U . . .
H18B H 0.6487 0.0593 0.9254 0.042 Uiso 1 1 calc R U . . .
C19B C 0.6113(2) 0.06712(14) 0.81396(13) 0.0341(5) Uani 1 1 d . . . . .
H19A H 0.5860 0.0112 0.8261 0.041 Uiso 1 1 calc R U . . .
H19B H 0.5470 0.1070 0.7768 0.041 Uiso 1 1 calc R U . . .
C20B C 0.7618(2) 0.05646(15) 0.77634(13) 0.0371(6) Uani 1 1 d . . . . .
H20A H 0.8250 0.0123 0.8116 0.044 Uiso 1 1 calc R U . . .
H20B H 0.7904 0.1108 0.7688 0.044 Uiso 1 1 calc R U . . .
C21B C 0.7822(2) 0.03111(16) 0.69900(14) 0.0459(7) Uani 1 1 d . . . . .
H21A H 0.7180 0.0748 0.6640 0.055 Uiso 1 1 calc R U . . .
H21B H 0.8800 0.0310 0.6764 0.055 Uiso 1 1 calc R U . . .
C21S C -0.01680(19) 0.49793(12) 0.77751(11) 0.0209(4) Uani 1 1 d . . . . .
C22B C 0.7548(3) -0.05602(18) 0.70393(17) 0.0575(8) Uani 1 1 d . . . . .
H22A H 0.7685 -0.0676 0.6525 0.086 Uiso 1 1 calc R U . . .
H22B H 0.6578 -0.0564 0.7256 0.086 Uiso 1 1 calc R U . . .
H22C H 0.8204 -0.1001 0.7368 0.086 Uiso 1 1 calc R U . . .
C22S C -0.09977(19) 0.55074(13) 0.71136(11) 0.0215(4) Uani 1 1 d . . . . .
C23S C -0.10423(19) 0.46858(12) 0.69014(11) 0.0216(4) Uani 1 1 d . . . . .
C24S C -0.02442(19) 0.42376(12) 0.75685(11) 0.0205(4) Uani 1 1 d . . . . .
C25S C -0.0114(2) 0.27754(13) 0.76365(13) 0.0300(5) Uani 1 1 d . . . . .
H25A H -0.1129 0.2955 0.7557 0.036 Uiso 1 1 calc R U . . .
H25B H 0.0039 0.2237 0.8033 0.036 Uiso 1 1 calc R U . . .
C26S C 0.0718(2) 0.26186(15) 0.69044(14) 0.0406(6) Uani 1 1 d . . . . .
H26A H 0.0593 0.3154 0.6515 0.061 Uiso 1 1 calc R U . . .
H26B H 0.0390 0.2198 0.6728 0.061 Uiso 1 1 calc R U . . .
H26C H 0.1718 0.2401 0.6990 0.061 Uiso 1 1 calc R U . . .
C101 C 0.11263(19) 0.63352(12) 0.95599(11) 0.0200(4) Uani 1 1 d . . . . .
C102 C 0.1648(2) 0.64569(12) 1.01852(11) 0.0230(4) Uani 1 1 d . . . . .
H102 H 0.2162 0.5991 1.0534 0.028 Uiso 1 1 calc R U . . .
C103 C 0.1385(2) 0.72881(12) 1.02786(11) 0.0238(4) Uani 1 1 d . . . . .
H103 H 0.1741 0.7396 1.0694 0.029 Uiso 1 1 calc R U . . .
C104 C 0.0603(2) 0.79728(12) 0.97680(12) 0.0240(4) Uani 1 1 d . . . . .
C105 C 0.0106(2) 0.78289(12) 0.91341(11) 0.0232(4) Uani 1 1 d . . . . .
H105 H -0.0410 0.8292 0.8783 0.028 Uiso 1 1 calc R U . . .
C106 C 0.03760(19) 0.70088(12) 0.90308(11) 0.0204(4) Uani 1 1 d . . . . .
C107 C -0.00415(19) 0.66592(12) 0.84213(11) 0.0201(4) Uani 1 1 d . . . . .
C108 C 0.05414(19) 0.56926(12) 0.87014(11) 0.0191(4) Uani 1 1 d . . . . .
C109 C -0.16529(19) 0.69051(12) 0.84065(11) 0.0228(4) Uani 1 1 d . . . . .
H10F H -0.2096 0.6713 0.8921 0.034 Uiso 1 1 calc R U . . .
H10G H -0.1916 0.6633 0.8046 0.034 Uiso 1 1 calc R U . . .
H10H H -0.1973 0.7526 0.8243 0.034 Uiso 1 1 calc R U . . .
C110 C 0.0680(2) 0.69746(13) 0.76221(11) 0.0260(4) Uani 1 1 d . . . . .
H11E H 0.0462 0.7600 0.7496 0.039 Uiso 1 1 calc R U . . .
H11F H 0.0334 0.6773 0.7238 0.039 Uiso 1 1 calc R U . . .
H11G H 0.1702 0.6751 0.7624 0.039 Uiso 1 1 calc R U . . .
C111 C 0.04894(19) 0.50210(12) 0.84061(11) 0.0203(4) Uani 1 1 d . . . . .
H111 H 0.0986 0.4482 0.8674 0.024 Uiso 1 1 calc R U . . .
C112 C 0.0306(2) 0.88492(13) 0.98876(12) 0.0263(5) Uani 1 1 d . . . . .
N1 N 0.63412(16) 0.55457(10) 0.43688(9) 0.0198(3) Uani 1 1 d . . . . .
N101 N 0.12102(15) 0.55682(10) 0.93520(9) 0.0187(3) Uani 1 1 d . . . . .
O1 O 0.60855(16) 0.89482(9) 0.54333(9) 0.0346(4) Uani 1 1 d . . . . .
H1 H 0.5823 0.9463 0.5462 0.052 Uiso 1 1 calc R U . . .
O1S O 0.35610(14) 0.63036(9) 0.18820(8) 0.0270(3) Uani 1 1 d . . . . .
O2 O 0.48587(14) 0.94513(9) 0.43983(8) 0.0285(3) Uani 1 1 d . . . . .
O2S O 0.34641(14) 0.45848(9) 0.14047(8) 0.0299(3) Uani 1 1 d . . . . .
O3S O 0.53494(15) 0.34683(9) 0.28869(10) 0.0366(4) Uani 1 1 d D U . . .
O21 O 0.08261(17) 0.89340(9) 1.04813(9) 0.0356(4) Uani 1 1 d . . . . .
H21 H 0.0679 0.9454 1.0480 0.053 Uiso 1 1 calc R U . . .
O21S O -0.14676(14) 0.62608(9) 0.68427(8) 0.0266(3) Uani 1 1 d . . . . .
O22 O -0.04109(16) 0.94651(9) 0.94459(9) 0.0336(4) Uani 1 1 d . . . . .
O22S O -0.15276(14) 0.45064(9) 0.63992(8) 0.0276(3) Uani 1 1 d . . . . .
O23S O 0.02755(14) 0.34336(8) 0.79130(8) 0.0255(3) Uani 1 1 d . . . . .
C51S C 0.4954(5) 0.2787(3) 0.2663(3) 0.0297(11) Uani 0.681(6) 1 d D U P A 1
H51A H 0.3931 0.2937 0.2608 0.036 Uiso 0.681(6) 1 calc R U P A 1
H51B H 0.5181 0.2249 0.3055 0.036 Uiso 0.681(6) 1 calc R U P A 1
C61S C 0.5787(4) 0.2685(2) 0.1902(2) 0.0402(11) Uani 0.681(6) 1 d D U P A 1
H61A H 0.5552 0.3222 0.1520 0.060 Uiso 0.681(6) 1 calc R U P A 1
H61B H 0.5550 0.2230 0.1730 0.060 Uiso 0.681(6) 1 calc R U P A 1
H61C H 0.6797 0.2537 0.1964 0.060 Uiso 0.681(6) 1 calc R U P A 1
C62S C 0.4703(7) 0.2190(5) 0.2837(4) 0.036(2) Uani 0.319(6) 1 d D U P A 2
H62A H 0.4731 0.1754 0.2554 0.055 Uiso 0.319(6) 1 calc R U P A 2
H62B H 0.3724 0.2429 0.3009 0.055 Uiso 0.319(6) 1 calc R U P A 2
H62C H 0.5248 0.1931 0.3282 0.055 Uiso 0.319(6) 1 calc R U P A 2
C52S C 0.5327(9) 0.2888(5) 0.2321(5) 0.023(2) Uani 0.319(6) 1 d D U P A 2
H52A H 0.4732 0.3208 0.1899 0.027 Uiso 0.319(6) 1 calc R U P A 2
H52B H 0.6290 0.2657 0.2101 0.027 Uiso 0.319(6) 1 calc R U P A 2

loop_
_atom_site_aniso_label
_atom_site_aniso_U_11
_atom_site_aniso_U_22
_atom_site_aniso_U_33
_atom_site_aniso_U_23
_atom_site_aniso_U_13
_atom_site_aniso_U_12
C1 0.0242(9) 0.0176(10) 0.0176(11) 0.0007(8) -0.0078(8) -0.0006(8)
C1A 0.0279(10) 0.0156(10) 0.0141(10) 0.0037(8) -0.0092(8) 0.0007(8)
C1S 0.0241(9) 0.0193(10) 0.0156(11) -0.0004(8) -0.0056(8) -0.0004(8)
C2 0.0289(10) 0.0179(10) 0.0212(11) 0.0021(8) -0.0123(8) 0.0008(8)
C2A 0.0268(10) 0.0211(11) 0.0204(11) 0.0021(9) -0.0079(8) -0.0005(8)
C2S 0.0249(9) 0.0232(11) 0.0147(10) -0.0010(8) -0.0043(8) -0.0022(8)
C3 0.0307(10) 0.0205(11) 0.0216(11) -0.0008(9) -0.0147(8) -0.0001(8)
C3A 0.0269(10) 0.0235(11) 0.0217(11) 0.0014(9) -0.0082(8) 0.0035(8)
C3S 0.0249(10) 0.0229(11) 0.0200(11) -0.0031(9) -0.0061(8) -0.0023(8)
C4 0.0275(10) 0.0176(10) 0.0229(12) -0.0012(9) -0.0106(8) -0.0002(8)
C4A 0.0339(11) 0.0195(11) 0.0175(11) 0.0011(9) -0.0088(8) 0.0042(8)
C4S 0.0239(9) 0.0202(11) 0.0252(12) -0.0023(9) -0.0097(8) 0.0017(8)
C5 0.0275(10) 0.0183(10) 0.0202(11) 0.0023(8) -0.0115(8) -0.0006(8)
C5A 0.0396(12) 0.0232(12) 0.0251(12) 0.0017(9) -0.0099(9) 0.0023(9)
C6 0.0265(9) 0.0165(10) 0.0146(10) 0.0033(8) -0.0094(8) -0.0006(8)
C6A 0.0433(12) 0.0247(12) 0.0263(13) 0.0001(10) -0.0079(10) -0.0017(10)
C7 0.0271(10) 0.0140(10) 0.0171(11) 0.0011(8) -0.0088(8) 0.0000(7)
C7A 0.0401(12) 0.0275(12) 0.0273(13) -0.0011(10) -0.0072(10) -0.0014(10)
C8 0.0233(9) 0.0194(10) 0.0134(10) 0.0024(8) -0.0067(7) -0.0019(8)
C8A 0.0426(12) 0.0258(12) 0.0289(13) -0.0005(10) -0.0081(10) -0.0018(10)
C9 0.0277(10) 0.0192(10) 0.0210(11) 0.0006(8) -0.0120(8) 0.0021(8)
C9A 0.0388(12) 0.0288(12) 0.0298(13) -0.0031(10) -0.0114(10) 0.0013(10)
C10 0.0335(11) 0.0228(11) 0.0181(11) 0.0002(9) -0.0075(8) -0.0039(9)
C10A 0.0542(15) 0.0285(13) 0.0352(15) -0.0019(11) -0.0130(11) -0.0041(11)
C11 0.0254(9) 0.0177(10) 0.0176(11) 0.0012(8) -0.0083(8) 0.0006(8)
C11A 0.0556(15) 0.0360(14) 0.0353(15) -0.0031(12) -0.0174(12) -0.0026(12)
C11B 0.0263(9) 0.0142(9) 0.0133(10) 0.0030(8) -0.0091(7) 0.0002(7)
C12 0.0316(11) 0.0207(11) 0.0243(12) -0.0012(9) -0.0108(9) -0.0012(8)
C12A 0.0505(14) 0.0417(15) 0.0331(15) 0.0007(12) -0.0161(11) -0.0073(12)
C12B 0.0263(10) 0.0195(10) 0.0195(11) 0.0018(8) -0.0074(8) 0.0002(8)
C13B 0.0267(10) 0.0245(11) 0.0192(11) 0.0011(9) -0.0088(8) 0.0047(8)
C14B 0.0370(11) 0.0202(11) 0.0190(11) 0.0004(9) -0.0102(9) 0.0059(9)
C15B 0.0421(12) 0.0222(11) 0.0210(12) 0.0016(9) -0.0118(9) 0.0077(9)
C16B 0.0453(13) 0.0244(12) 0.0257(13) 0.0043(10) -0.0066(10) 0.0032(10)
C17B 0.0421(12) 0.0206(11) 0.0327(14) 0.0001(10) -0.0112(10) 0.0008(9)
C18B 0.0454(13) 0.0253(12) 0.0297(13) 0.0007(10) -0.0116(10) -0.0006(10)
C19B 0.0401(12) 0.0254(12) 0.0292(13) 0.0016(10) -0.0113(10) 0.0025(9)
C20B 0.0399(12) 0.0281(13) 0.0331(14) 0.0044(11) -0.0121(10) 0.0036(10)
C21B 0.0413(13) 0.0463(16) 0.0331(15) 0.0027(12) -0.0140(11) 0.0137(11)
C21S 0.0238(9) 0.0206(10) 0.0146(10) 0.0002(8) -0.0055(8) -0.0005(8)
C22B 0.0543(16) 0.063(2) 0.054(2) -0.0256(16) -0.0118(14) 0.0038(14)
C22S 0.0235(9) 0.0219(11) 0.0155(10) -0.0009(8) -0.0053(8) -0.0003(8)
C23S 0.0246(9) 0.0215(10) 0.0157(11) 0.0000(8) -0.0075(8) -0.0009(8)
C24S 0.0229(9) 0.0167(10) 0.0172(11) 0.0013(8) -0.0064(8) 0.0009(8)
C25S 0.0373(11) 0.0182(11) 0.0352(14) -0.0057(10) -0.0160(10) -0.0007(9)
C26S 0.0475(14) 0.0326(14) 0.0406(16) -0.0095(12) -0.0173(11) 0.0009(11)
C101 0.0244(9) 0.0156(10) 0.0166(11) 0.0018(8) -0.0076(8) -0.0007(7)
C102 0.0282(10) 0.0186(10) 0.0193(11) 0.0013(8) -0.0109(8) -0.0010(8)
C103 0.0336(10) 0.0198(10) 0.0163(11) 0.0009(8) -0.0121(8) -0.0024(8)
C104 0.0330(10) 0.0163(10) 0.0206(11) 0.0004(9) -0.0114(8) -0.0017(8)
C105 0.0303(10) 0.0162(10) 0.0196(11) 0.0022(8) -0.0110(8) -0.0006(8)
C106 0.0252(9) 0.0166(10) 0.0157(10) 0.0030(8) -0.0091(8) -0.0008(8)
C107 0.0268(10) 0.0149(10) 0.0156(10) 0.0016(8) -0.0092(8) -0.0004(8)
C108 0.0227(9) 0.0186(10) 0.0123(10) 0.0019(8) -0.0057(7) -0.0009(7)
C109 0.0283(10) 0.0171(10) 0.0192(11) 0.0006(8) -0.0091(8) 0.0005(8)
C110 0.0332(11) 0.0231(11) 0.0193(11) 0.0017(9) -0.0080(8) -0.0058(9)
C111 0.0243(9) 0.0184(10) 0.0156(10) -0.0006(8) -0.0086(8) 0.0001(8)
C112 0.0366(11) 0.0169(10) 0.0230(12) -0.0002(9) -0.0118(9) -0.0012(8)
N1 0.0269(8) 0.0140(8) 0.0147(9) 0.0027(7) -0.0099(6) 0.0007(6)
N101 0.0242(8) 0.0132(8) 0.0154(9) 0.0020(7) -0.0096(6) 0.0011(6)
O1 0.0527(9) 0.0180(8) 0.0335(10) -0.0055(7) -0.0251(7) 0.0026(7)
O1S 0.0353(8) 0.0213(8) 0.0201(8) 0.0012(6) -0.0109(6) -0.0003(6)
O2 0.0389(8) 0.0180(7) 0.0258(9) 0.0000(6) -0.0166(6) 0.0014(6)
O2S 0.0311(8) 0.0334(9) 0.0267(9) -0.0096(7) -0.0110(6) -0.0026(6)
O3S 0.0392(8) 0.0175(8) 0.0533(11) -0.0058(7) -0.0263(8) 0.0036(6)
O21 0.0586(10) 0.0185(8) 0.0302(9) -0.0032(7) -0.0237(8) -0.0011(7)
O21S 0.0346(8) 0.0192(8) 0.0207(8) 0.0023(6) -0.0121(6) 0.0017(6)
O22 0.0487(9) 0.0179(8) 0.0317(9) -0.0009(7) -0.0222(7) 0.0023(7)
O22S 0.0340(8) 0.0264(8) 0.0222(8) -0.0026(6) -0.0143(6) -0.0027(6)
O23S 0.0330(7) 0.0155(7) 0.0259(8) -0.0009(6) -0.0148(6) 0.0014(6)
C51S 0.036(2) 0.018(2) 0.034(3) 0.000(2) -0.0162(19) -0.0037(16)
C61S 0.053(2) 0.030(2) 0.036(3) -0.0103(18) -0.0233(19) 0.0062(17)
C62S 0.047(4) 0.025(4) 0.034(5) 0.005(3) -0.016(3) -0.005(3)
C52S 0.035(5) 0.012(4) 0.017(5) 0.006(4) -0.014(4) 0.000(3)

loop_
_atom_type_symbol
_atom_type_description
_atom_type_scat_dispersion_real
_atom_type_scat_dispersion_imag
_atom_type_scat_source
C C 0.0033 0.0016 'International Tables Vol C Tables 4.2.6.8 and 6.1.1.4'
H H 0.0000 0.0000 'International Tables Vol C Tables 4.2.6.8 and 6.1.1.4'
N N 0.0061 0.0033 'International Tables Vol C Tables 4.2.6.8 and 6.1.1.4'
O O 0.0106 0.0060 'International Tables Vol C Tables 4.2.6.8 and 6.1.1.4'

loop_
_geom_angle_atom_site_label_1
_geom_angle_atom_site_label_2
_geom_angle_atom_site_label_3
_geom_angle
C2 C1 N1 128.90(18)
C2 C1 C6 122.51(18)
N1 C1 C6 108.56(16)
N1 C1A C2A 111.89(16)
N1 C1A H1AA 109.2
C2A C1A H1AA 109.2
N1 C1A H1AB 109.2
C2A C1A H1AB 109.2
H1AA C1A H1AB 107.9
C4S C1S C11 126.05(18)
C4S C1S C2S 89.30(16)
C11 C1S C2S 144.65(18)
C1 C2 C3 117.13(18)
C1 C2 H2 121.4
C3 C2 H2 121.4
C1A C2A C3A 112.05(17)
C1A C2A H2AA 109.2
C3A C2A H2AA 109.2
C1A C2A H2AB 109.2
C3A C2A H2AB 109.2
H2AA C2A H2AB 107.9
O1S C2S C1S 137.73(18)
O1S C2S C3S 133.03(18)
C1S C2S C3S 89.24(15)
C2 C3 C4 121.45(18)
C2 C3 H3 119.3
C4 C3 H3 119.3
C4A C3A C2A 114.03(16)
C4A C3A H3AA 108.7
C2A C3A H3AA 108.7
C4A C3A H3AB 108.7
C2A C3A H3AB 108.7
H3AA C3A H3AB 107.6
O2S C3S C4S 138.36(19)
O2S C3S C2S 135.44(19)
C4S C3S C2S 86.20(15)
C5 C4 C3 119.65(18)
C5 C4 C12 118.96(18)
C3 C4 C12 121.29(18)
C3A C4A C5A 112.99(16)
C3A C4A H4AA 109.0
C5A C4A H4AA 109.0
C3A C4A H4AB 109.0
C5A C4A H4AB 109.0
H4AA C4A H4AB 107.8
O3S C4S C1S 127.32(18)
O3S C4S C3S 137.41(18)
C1S C4S C3S 95.26(16)
C6 C5 C4 119.64(18)
C6 C5 H5 120.2
C4 C5 H5 120.2
C4A C5A C6A 114.06(17)
C4A C5A H5AA 108.7
C6A C5A H5AA 108.7
C4A C5A H5AB 108.7
C6A C5A H5AB 108.7
H5AA C5A H5AB 107.6
C5 C6 C1 119.57(18)
C5 C6 C7 130.67(17)
C1 C6 C7 109.66(16)
C7A C6A C5A 114.14(19)
C7A C6A H6AA 108.7
C5A C6A H6AA 108.7
C7A C6A H6AB 108.7
C5A C6A H6AB 108.7
H6AA C6A H6AB 107.6
C6 C7 C8 101.59(15)
C6 C7 C10 111.71(16)
C8 C7 C10 109.32(15)
C6 C7 C9 109.78(15)
C8 C7 C9 112.70(16)
C10 C7 C9 111.37(15)
C8A C7A C6A 114.78(19)
C8A C7A H7AA 108.6
C6A C7A H7AA 108.6
C8A C7A H7AB 108.6
C6A C7A H7AB 108.6
H7AA C7A H7AB 107.5
C11 C8 N1 122.08(17)
C11 C8 C7 129.88(17)
N1 C8 C7 108.01(15)
C9A C8A C7A 113.80(19)
C9A C8A H8AA 108.8
C7A C8A H8AA 108.8
C9A C8A H8AB 108.8
C7A C8A H8AB 108.8
H8AA C8A H8AB 107.7
C7 C9 H9A 109.5
C7 C9 H9B 109.5
H9A C9 H9B 109.5
C7 C9 H9C 109.5
H9A C9 H9C 109.5
H9B C9 H9C 109.5
C10A C9A C8A 114.4(2)
C10A C9A H9AA 108.7
C8A C9A H9AA 108.7
C10A C9A H9AB 108.7
C8A C9A H9AB 108.7
H9AA C9A H9AB 107.6
C7 C10 H10A 109.5
C7 C10 H10B 109.5
H10A C10 H10B 109.5
C7 C10 H10C 109.5
H10A C10 H10C 109.5
H10B C10 H10C 109.5
C9A C10A C11A 114.6(2)
C9A C10A H10D 108.6
C11A C10A H10D 108.6
C9A C10A H10E 108.6
C11A C10A H10E 108.6
H10D C10A H10E 107.6
C8 C11 C1S 131.46(18)
C8 C11 H11 114.3
C1S C11 H11 114.3
C12A C11A C10A 112.80(19)
C12A C11A H11A 109.0
C10A C11A H11A 109.0
C12A C11A H11B 109.0
C10A C11A H11B 109.0
H11A C11A H11B 107.8
N101 C11B C12B 111.37(16)
N101 C11B H11C 109.4
C12B C11B H11C 109.4
N101 C11B H11D 109.4
C12B C11B H11D 109.4
H11C C11B H11D 108.0
O2 C12 O1 122.45(18)
O2 C12 C4 121.57(19)
O1 C12 C4 115.96(17)
C11A C12A H12A 109.5
C11A C12A H12B 109.5
H12A C12A H12B 109.5
C11A C12A H12C 109.5
H12A C12A H12C 109.5
H12B C12A H12C 109.5
C11B C12B C13B 112.16(17)
C11B C12B H12D 109.2
C13B C12B H12D 109.2
C11B C12B H12E 109.2
C13B C12B H12E 109.2
H12D C12B H12E 107.9
C14B C13B C12B 113.77(16)
C14B C13B H13A 108.8
C12B C13B H13A 108.8
C14B C13B H13B 108.8
C12B C13B H13B 108.8
H13A C13B H13B 107.7
C13B C14B C15B 112.60(17)
C13B C14B H14A 109.1
C15B C14B H14A 109.1
C13B C14B H14B 109.1
C15B C14B H14B 109.1
H14A C14B H14B 107.8
C14B C15B C16B 113.87(18)
C14B C15B H15A 108.8
C16B C15B H15A 108.8
C14B C15B H15B 108.8
C16B C15B H15B 108.8
H15A C15B H15B 107.7
C17B C16B C15B 115.2(2)
C17B C16B H16A 108.5
C15B C16B H16A 108.5
C17B C16B H16B 108.5
C15B C16B H16B 108.5
H16A C16B H16B 107.5
C16B C17B C18B 114.40(19)
C16B C17B H17A 108.7
C18B C17B H17A 108.7
C16B C17B H17B 108.7
C18B C17B H17B 108.7
H17A C17B H17B 107.6
C19B C18B C17B 113.17(18)
C19B C18B H18A 108.9
C17B C18B H18A 108.9
C19B C18B H18B 108.9
C17B C18B H18B 108.9
H18A C18B H18B 107.8
C20B C19B C18B 114.01(19)
C20B C19B H19A 108.7
C18B C19B H19A 108.7
C20B C19B H19B 108.7
C18B C19B H19B 108.7
H19A C19B H19B 107.6
C19B C20B C21B 114.0(2)
C19B C20B H20A 108.7
C21B C20B H20A 108.7
C19B C20B H20B 108.7
C21B C20B H20B 108.7
H20A C20B H20B 107.6
C22B C21B C20B 114.0(2)
C22B C21B H21A 108.8
C20B C21B H21A 108.8
C22B C21B H21B 108.8
C20B C21B H21B 108.8
H21A C21B H21B 107.7
C24S C21S C111 126.56(18)
C24S C21S C22S 89.43(15)
C111 C21S C22S 144.00(18)
C21B C22B H22A 109.5
C21B C22B H22B 109.5
H22A C22B H22B 109.5
C21B C22B H22C 109.5
H22A C22B H22C 109.5
H22B C22B H22C 109.5
O21S C22S C21S 137.49(18)
O21S C22S C23S 133.51(18)
C21S C22S C23S 88.99(15)
O22S C23S C24S 138.14(19)
O22S C23S C22S 135.68(18)
C24S C23S C22S 86.18(15)
O23S C24S C21S 127.78(18)
O23S C24S C23S 136.84(17)
C21S C24S C23S 95.38(16)
O23S C25S C26S 112.33(19)
O23S C25S H25A 109.1
C26S C25S H25A 109.1
O23S C25S H25B 109.1
C26S C25S H25B 109.1
H25A C25S H25B 107.9
C25S C26S H26A 109.5
C25S C26S H26B 109.5
H26A C26S H26B 109.5
C25S C26S H26C 109.5
H26A C26S H26C 109.5
H26B C26S H26C 109.5
C102 C101 N101 128.41(17)
C102 C101 C106 122.85(18)
N101 C101 C106 108.73(16)
C103 C102 C101 117.24(18)
C103 C102 H102 121.4
C101 C102 H102 121.4
C102 C103 C104 121.07(18)
C102 C103 H103 119.5
C104 C103 H103 119.5
C103 C104 C105 120.25(18)
C103 C104 C112 120.29(18)
C105 C104 C112 119.46(18)
C106 C105 C104 119.10(18)
C106 C105 H105 120.5
C104 C105 H105 120.5
C105 C106 C101 119.46(18)
C105 C106 C107 130.96(17)
C101 C106 C107 109.56(16)
C106 C107 C109 110.17(15)
C106 C107 C108 101.62(14)
C109 C107 C108 112.68(16)
C106 C107 C110 111.65(16)
C109 C107 C110 110.48(15)
C108 C107 C110 109.97(15)
C111 C108 N101 121.51(17)
C111 C108 C107 130.69(17)
N101 C108 C107 107.79(15)
C107 C109 H10F 109.5
C107 C109 H10G 109.5
H10F C109 H10G 109.5
C107 C109 H10H 109.5
H10F C109 H10H 109.5
H10G C109 H10H 109.5
C107 C110 H11E 109.5
C107 C110 H11F 109.5
H11E C110 H11F 109.5
C107 C110 H11G 109.5
H11E C110 H11G 109.5
H11F C110 H11G 109.5
C108 C111 C21S 132.09(18)
C108 C111 H111 114.0
C21S C111 H111 114.0
O22 C112 O21 122.97(18)
O22 C112 C104 121.14(19)
O21 C112 C104 115.88(17)
C8 N1 C1 112.14(15)
C8 N1 C1A 124.41(15)
C1 N1 C1A 123.41(15)
C108 N101 C101 112.26(15)
C108 N101 C11B 125.38(15)
C101 N101 C11B 122.26(15)
C12 O1 H1 109.5
C4S O3S C51S 119.6(2)
C4S O3S C52S 108.9(3)
C112 O21 H21 109.5
C24S O23S C25S 116.44(15)
O3S C51S C61S 106.9(3)
O3S C51S H51A 110.3
C61S C51S H51A 110.3
O3S C51S H51B 110.3
C61S C51S H51B 110.3
H51A C51S H51B 108.6
C51S C61S H61A 109.5
C51S C61S H61B 109.5
H61A C61S H61B 109.5
C51S C61S H61C 109.5
H61A C61S H61C 109.5
H61B C61S H61C 109.5
C52S C62S H62A 109.5
C52S C62S H62B 109.5
H62A C62S H62B 109.5
C52S C62S H62C 109.5
H62A C62S H62C 109.5
H62B C62S H62C 109.5
C62S C52S O3S 102.5(6)
C62S C52S H52A 111.3
O3S C52S H52A 111.3
C62S C52S H52B 111.3
O3S C52S H52B 111.3
H52A C52S H52B 109.2

loop_
_geom_bond_atom_site_label_1
_geom_bond_atom_site_label_2
_geom_bond_distance
C1 C2 1.392(3)
C1 N1 1.401(2)
C1 C6 1.402(2)
C1A N1 1.471(2)
C1A C2A 1.527(3)
C1A H1AA 0.9900
C1A H1AB 0.9900
C1S C4S 1.401(3)
C1S C11 1.427(3)
C1S C2S 1.507(3)
C2 C3 1.395(3)
C2 H2 0.9500
C2A C3A 1.536(3)
C2A H2AA 0.9900
C2A H2AB 0.9900
C2S O1S 1.218(2)
C2S C3S 1.518(3)
C3 C4 1.407(3)
C3 H3 0.9500
C3A C4A 1.528(3)
C3A H3AA 0.9900
C3A H3AB 0.9900
C3S O2S 1.221(2)
C3S C4S 1.474(3)
C4 C5 1.406(3)
C4 C12 1.474(3)
C4A C5A 1.531(3)
C4A H4AA 0.9900
C4A H4AB 0.9900
C4S O3S 1.323(2)
C5 C6 1.377(3)
C5 H5 0.9500
C5A C6A 1.532(3)
C5A H5AA 0.9900
C5A H5AB 0.9900
C6 C7 1.519(3)
C6A C7A 1.531(3)
C6A H6AA 0.9900
C6A H6AB 0.9900
C7 C8 1.537(3)
C7 C10 1.538(3)
C7 C9 1.547(2)
C7A C8A 1.528(3)
C7A H7AA 0.9900
C7A H7AB 0.9900
C8 C11 1.368(3)
C8 N1 1.379(2)
C8A C9A 1.527(3)
C8A H8AA 0.9900
C8A H8AB 0.9900
C9 H9A 0.9800
C9 H9B 0.9800
C9 H9C 0.9800
C9A C10A 1.508(3)
C9A H9AA 0.9900
C9A H9AB 0.9900
C10 H10A 0.9800
C10 H10B 0.9800
C10 H10C 0.9800
C10A C11A 1.534(3)
C10A H10D 0.9900
C10A H10E 0.9900
C11 H11 0.9500
C11A C12A 1.524(3)
C11A H11A 0.9900
C11A H11B 0.9900
C11B N101 1.464(2)
C11B C12B 1.527(2)
C11B H11C 0.9900
C11B H11D 0.9900
C12 O2 1.242(2)
C12 O1 1.319(2)
C12A H12A 0.9800
C12A H12B 0.9800
C12A H12C 0.9800
C12B C13B 1.532(3)
C12B H12D 0.9900
C12B H12E 0.9900
C13B C14B 1.526(3)
C13B H13A 0.9900
C13B H13B 0.9900
C14B C15B 1.526(3)
C14B H14A 0.9900
C14B H14B 0.9900
C15B C16B 1.530(3)
C15B H15A 0.9900
C15B H15B 0.9900
C16B C17B 1.524(3)
C16B H16A 0.9900
C16B H16B 0.9900
C17B C18B 1.536(3)
C17B H17A 0.9900
C17B H17B 0.9900
C18B C19B 1.525(3)
C18B H18A 0.9900
C18B H18B 0.9900
C19B C20B 1.523(3)
C19B H19A 0.9900
C19B H19B 0.9900
C20B C21B 1.531(3)
C20B H20A 0.9900
C20B H20B 0.9900
C21B C22B 1.524(4)
C21B H21A 0.9900
C21B H21B 0.9900
C21S C24S 1.401(3)
C21S C111 1.421(2)
C21S C22S 1.506(3)
C22B H22A 0.9800
C22B H22B 0.9800
C22B H22C 0.9800
C22S O21S 1.218(2)
C22S C23S 1.524(3)
C23S O22S 1.220(2)
C23S C24S 1.470(2)
C24S O23S 1.327(2)
C25S O23S 1.469(2)
C25S C26S 1.493(3)
C25S H25A 0.9900
C25S H25B 0.9900
C26S H26A 0.9800
C26S H26B 0.9800
C26S H26C 0.9800
C101 C102 1.390(3)
C101 N101 1.399(2)
C101 C106 1.401(2)
C102 C103 1.389(3)
C102 H102 0.9500
C103 C104 1.405(3)
C103 H103 0.9500
C104 C105 1.409(3)
C104 C112 1.476(3)
C105 C106 1.376(3)
C105 H105 0.9500
C106 C107 1.521(3)
C107 C109 1.538(2)
C107 C108 1.540(2)
C107 C110 1.542(3)
C108 C111 1.371(3)
C108 N101 1.381(2)
C109 H10F 0.9800
C109 H10G 0.9800
C109 H10H 0.9800
C110 H11E 0.9800
C110 H11F 0.9800
C110 H11G 0.9800
C111 H111 0.9500
C112 O22 1.253(2)
C112 O21 1.312(2)
O1 H1 0.8400
O3S C51S 1.454(4)
O3S C52S 1.580(9)
O21 H21 0.8400
C51S C61S 1.517(6)
C51S H51A 0.9900
C51S H51B 0.9900
C61S H61A 0.9800
C61S H61B 0.9800
C61S H61C 0.9800
C62S C52S 1.503(10)
C62S H62A 0.9800
C62S H62B 0.9800
C62S H62C 0.9800
C52S H52A 0.9900
C52S H52B 0.9900

loop_
_geom_hbond_atom_site_label_D
_geom_hbond_atom_site_label_H
_geom_hbond_atom_site_label_A
_geom_hbond_distance_DH
_geom_hbond_distance_HA
_geom_hbond_distance_DA
_geom_hbond_angle_DHA
_geom_hbond_site_symmetry_A
C1A H1AB O22S 0.99 2.42 3.314(2) 149.8 1_655
C2 H2 O22S 0.95 2.61 3.545(2) 168.3 1_655
C11B H11D O2S 0.99 2.54 3.413(2) 146.9 1_556
C25S H25A O1S 0.99 2.58 3.424(3) 143.3 2_566
C26S H26A O22S 0.98 2.63 3.338(3) 129.3 .
C102 H102 O2S 0.95 2.61 3.551(3) 172.6 1_556
O1 H1 O2 0.84 1.82 2.661(2) 174.7 2_676
O21 H21 O22 0.84 1.79 2.623(2) 175.3 2_577
C51S H51A O21S 0.99 2.63 3.475(5) 143.5 2_566
C61S H61A O2S 0.98 2.62 3.385(4) 134.8 .
C52S H52A O2S 0.99 2.33 3.155(8) 140.4 .
